data_4074133
loop_
_publ_author_name
'Kawano, Yasuro'
'Hashiva, Masahiro'
'Shimoi, Mamoru'

_publ_section_title
;
 Syntheses and Reactivity of Cationic Borane&#x2212;Ruthenium Complexes
 [(\h5-C5R5)Ru(PMe3)2(\h1-BH3&#x00B7;EMe3)][BArf4] (R = H, Me; E = N, P;
 BArf4= [B{3,5-C6H3(CF3)2}4])
;
_journal_issue 18
_journal_name_full Organometallics
_journal_page_first 4420
_journal_paper_doi 10.1021/om0604324
_journal_volume 25
_journal_year 2006
_chemical_formula_moiety 'C32 H12 B F24, C14 H35 B P3 Ru'
_chemical_formula_sum 'C46 H47 B2 F24 P3 Ru'
_chemical_formula_weight 1271.44
_chemical_name_systematic
; 
 ? 
;
_space_group_IT_number 14
_symmetry_cell_setting monoclinic
_symmetry_space_group_name_Hall '-P 2yn'
_symmetry_space_group_name_H-M 'P 1 21/n 1'
_atom_sites_solution_hydrogens geom
_atom_sites_solution_primary direct
_atom_sites_solution_secondary difmap
_audit_creation_method SHELXL
_cell_angle_alpha 90.00
_cell_angle_beta 94.33(3)
_cell_angle_gamma 90.00
_cell_formula_units_Z 4
_cell_length_a 14.010(7)
_cell_length_b 25.638(16)
_cell_length_c 15.420(9)
_cell_measurement_temperature 153(2)
_cell_volume 5523(5)
_computing_cell_refinement 'CrystalClear (Rigaku Corp., 2000)'
_computing_data_collection 'CrystalClear (Rigaku Corp., 2000)'
_computing_data_reduction 'CrystalClear (Rigaku Corp., 2000)'
_computing_molecular_graphics 'Ortep-3 for Windows (Farrugia, 1997)'
_computing_structure_refinement 'SHELXL-97 (Sheldrick, 1997)'
_computing_structure_solution 'SHELXS-97 (Sheldrick, 1997)'
_diffrn_ambient_temperature 153(2)
_diffrn_radiation_monochromator graphite
_diffrn_radiation_source 'fine-focus sealed tube'
_diffrn_radiation_type MoK\a
_diffrn_radiation_wavelength 0.71075
_diffrn_reflns_av_R_equivalents 0.0000
_diffrn_reflns_av_sigmaI/netI 0.0504
_diffrn_reflns_limit_h_max 18
_diffrn_reflns_limit_h_min 0
_diffrn_reflns_limit_k_max 33
_diffrn_reflns_limit_k_min 0
_diffrn_reflns_limit_l_max 19
_diffrn_reflns_limit_l_min -19
_diffrn_reflns_number 12591
_diffrn_reflns_theta_max 27.49
_diffrn_reflns_theta_min 3.03
_exptl_absorpt_coefficient_mu 0.484
_exptl_absorpt_correction_T_max 0.9531
_exptl_absorpt_correction_T_min 0.8900
_exptl_absorpt_correction_type multi-scan
_exptl_crystal_colour yellow
_exptl_crystal_density_diffrn 1.529
_exptl_crystal_density_meas ?
_exptl_crystal_description platelet
_exptl_crystal_F_000 2552
_exptl_crystal_size_max 0.40
_exptl_crystal_size_mid 0.20
_exptl_crystal_size_min 0.10
_refine_diff_density_max 1.041
_refine_diff_density_min -0.591
_refine_diff_density_rms 0.075
_refine_ls_extinction_method none
_refine_ls_goodness_of_fit_all 1.009
_refine_ls_goodness_of_fit_obs 1.117
_refine_ls_matrix_type full
_refine_ls_number_parameters 820
_refine_ls_number_reflns 12591
_refine_ls_number_restraints 0
_refine_ls_restrained_S_all 1.009
_refine_ls_restrained_S_obs 1.117
_refine_ls_R_factor_all 0.0691
_refine_ls_R_factor_obs 0.0486
_refine_ls_shift/esd_max -0.131
_refine_ls_shift/esd_mean 0.007
_refine_ls_structure_factor_coef Fsqd
_refine_ls_weighting_details 'w=1/[\s^2^(Fo^2^)+(0.0950P)^2^+0.0347P] where P=(Fo^2^+2Fc^2^)/3'
_refine_ls_weighting_scheme calc
_refine_ls_wR_factor_all 0.1494
_refine_ls_wR_factor_obs 0.1380
_reflns_number_observed 8951
_reflns_number_total 12591
_reflns_observed_criterion >2sigma(I)
_cod_data_source_file om0604324si20060706_100701.cif
_cod_data_source_block compound4a
_cod_depositor_comments
;
The following automatic conversions were performed:

'_exptl_absorpt_correction_type' value 'Multi-scan' changed to
'multi-scan' according to
/home/saulius/struct/CIF-dictionaries/cif_core.dic dictionary named
'cif_core.dic' version 2.4.1 from 2010-06-29.

Automatic conversion script
Id: cif_fix_values 1715 2011-07-08 13:25:40Z adriana 

The following automatic conversions were performed:

'_exptl_crystal_density_meas' value 'not measured' was changed to '?'
- the value is perceived as not measured.

Automatic conversion script
Id: cif_fix_values 3008 2015-01-20 13:52:24Z robertas 

The following automatic conversions were performed:

'_refine_ls_weighting_scheme' value 'calc
w=1/[\s^2^(Fo^2^)+(0.0950P)^2^+0.0347P] where P=(Fo^2^+2Fc^2^)/3' was
changed to 'calc'. New tag '_refine_ls_weighting_details' was
created. The value of the new tag was set to
'w=1/[\s^2^(Fo^2^)+(0.0950P)^2^+0.0347P] where P=(Fo^2^+2Fc^2^)/3'.

Automatic conversion script
Id: cif_fix_values 3143 2015-03-26 13:38:13Z robertas 
;
_cod_original_cell_volume 5522.6(54)
_cod_original_sg_symbol_H-M 'P 21/n'
_cod_database_code 4074133

loop_
_symmetry_equiv_pos_as_xyz
'x, y, z'
'-x+1/2, y+1/2, -z+1/2'
'-x, -y, -z'
'x-1/2, -y-1/2, z-1/2'

loop_
_atom_site_aniso_label
_atom_site_aniso_U_11
_atom_site_aniso_U_22
_atom_site_aniso_U_33
_atom_site_aniso_U_23
_atom_site_aniso_U_13
_atom_site_aniso_U_12
Ru 0.04327(15) 0.0427(2) 0.02484(13) 0.00193(10) 0.00599(9) -0.00500(11)
P1 0.0344(4) 0.0529(6) 0.0901(8) -0.0031(5) 0.0029(5) 0.0021(4)
P2 0.0494(5) 0.0440(5) 0.0362(4) -0.0024(3) 0.0086(3) -0.0004(4)
P3 0.0463(5) 0.0533(5) 0.0566(6) 0.0033(4) 0.0043(4) -0.0147(4)
C1A 0.092(10) 0.052(6) 0.030(4) 0.006(4) 0.027(5) -0.025(7)
C2A 0.093(8) 0.077(11) 0.044(6) -0.004(6) 0.043(5) -0.021(7)
C3A 0.146(14) 0.062(7) 0.026(4) -0.011(4) 0.027(6) -0.033(8)
C4A 0.155(15) 0.069(10) 0.018(5) 0.014(5) -0.022(7) -0.029(9)
C5A 0.104(10) 0.061(8) 0.037(5) 0.015(5) -0.014(6) -0.006(8)
C1B 0.096(10) 0.099(15) 0.023(5) 0.009(6) 0.030(6) -0.012(10)
C2B 0.132(15) 0.074(11) 0.036(6) -0.004(7) 0.026(8) -0.010(11)
C3B 0.093(12) 0.115(17) 0.039(9) -0.002(9) 0.005(8) -0.051(12)
C4B 0.104(10) 0.114(16) 0.044(7) 0.030(8) -0.033(7) -0.039(11)
C5B 0.114(14) 0.063(7) 0.026(5) 0.019(5) 0.002(7) -0.008(8)
C6 0.067(3) 0.100(4) 0.125(5) -0.012(4) 0.032(3) 0.032(3)
C7 0.105(4) 0.097(4) 0.086(4) 0.000(3) -0.036(3) 0.053(3)
C8 0.047(3) 0.084(4) 0.331(13) 0.030(6) -0.034(5) -0.014(3)
C9 0.094(3) 0.071(3) 0.070(3) 0.002(2) 0.007(2) 0.052(3)
C10 0.074(3) 0.097(3) 0.034(2) -0.007(2) 0.005(2) 0.030(2)
C11 0.144(5) 0.097(4) 0.127(5) -0.063(4) 0.084(4) -0.070(4)
C12 0.328(12) 0.158(7) 0.055(3) -0.020(4) 0.016(5) -0.166(8)
C13 0.051(2) 0.074(3) 0.171(6) 0.035(4) 0.026(3) -0.006(2)
C14 0.061(3) 0.050(3) 0.195(7) 0.009(3) 0.005(3) 0.003(2)
C15 0.0257(12) 0.0222(12) 0.0295(13) 0.0005(10) 0.0022(10) 0.0007(10)
C16 0.0272(13) 0.0332(14) 0.0265(13) 0.0011(11) -0.0008(10) 0.0022(11)
C17 0.0290(13) 0.0371(15) 0.0293(14) 0.0006(11) 0.0060(10) 0.0030(12)
C18 0.0255(12) 0.0349(14) 0.0332(14) 0.0000(12) 0.0030(10) 0.0013(11)
C19 0.0269(12) 0.0286(13) 0.0307(14) 0.0018(11) 0.0003(10) -0.0007(10)
C20 0.0262(12) 0.0243(12) 0.0272(13) -0.0006(10) 0.0044(10) -0.0015(10)
C21 0.0322(15) 0.060(2) 0.034(2) 0.0017(15) 0.0051(12) 0.0086(14)
C22 0.0291(13) 0.042(2) 0.0335(15) -0.0013(12) 0.0004(11) -0.0008(12)
C23 0.0207(11) 0.0298(13) 0.0315(14) 0.0012(11) 0.0029(10) 0.0011(10)
C24 0.0283(13) 0.0301(14) 0.0316(14) -0.0027(11) 0.0065(10) 0.0006(11)
C25 0.0315(14) 0.0322(14) 0.036(2) 0.0034(12) 0.0076(11) -0.0027(11)
C26 0.0285(13) 0.0277(14) 0.045(2) -0.0022(12) 0.0053(11) -0.0024(11)
C27 0.0293(13) 0.0341(15) 0.039(2) -0.0067(12) -0.0015(11) 0.0012(12)
C28 0.0282(13) 0.0331(14) 0.0310(14) 0.0009(11) -0.0013(10) -0.0006(11)
C29 0.082(3) 0.035(2) 0.044(2) 0.0062(15) 0.015(2) -0.009(2)
C30 0.054(2) 0.040(2) 0.048(2) -0.0085(15) -0.007(2) -0.0058(15)
C31 0.0255(12) 0.0266(12) 0.0272(13) 0.0027(10) 0.0036(10) -0.0021(10)
C32 0.0257(13) 0.0340(14) 0.0349(15) 0.0048(12) 0.0016(10) -0.0012(11)
C33 0.0300(14) 0.043(2) 0.037(2) 0.0084(13) -0.0045(11) -0.0085(12)
C34 0.047(2) 0.041(2) 0.032(2) 0.0051(13) -0.0039(12) -0.0167(14)
C35 0.046(2) 0.0288(14) 0.033(2) 0.0020(12) 0.0039(12) -0.0075(12)
C36 0.0355(14) 0.0276(13) 0.0305(14) 0.0036(11) 0.0011(11) -0.0026(11)
C37 0.042(2) 0.061(2) 0.050(2) 0.013(2) -0.010(2) -0.009(2)
C38 0.088(3) 0.030(2) 0.043(2) -0.0027(14) 0.000(2) -0.009(2)
C39 0.0207(11) 0.0315(13) 0.0288(13) -0.0036(10) 0.0014(9) -0.0014(10)
C40 0.0253(12) 0.0372(15) 0.0306(14) 0.0006(11) 0.0015(10) 0.0035(11)
C41 0.0215(12) 0.048(2) 0.037(2) 0.0009(13) 0.0041(11) 0.0054(12)
C42 0.0248(13) 0.052(2) 0.0340(15) 0.0086(13) 0.0061(11) -0.0019(13)
C43 0.0230(12) 0.0375(15) 0.0332(14) 0.0043(12) 0.0008(10) -0.0034(11)
C44 0.0204(12) 0.0313(13) 0.0313(14) 0.0001(11) 0.0036(10) -0.0022(10)
C45 0.039(2) 0.066(2) 0.054(2) 0.004(2) 0.0159(15) 0.015(2)
C46 0.0269(14) 0.045(2) 0.048(2) 0.0094(14) 0.0047(12) -0.0082(13)
B1 0.052(2) 0.050(2) 0.056(3) 0.010(2) 0.015(2) -0.005(2)
B2 0.0225(13) 0.0247(14) 0.0278(15) 0.0017(11) 0.0007(10) -0.0006(11)
F1A 0.033(2) 0.140(6) 0.045(2) -0.015(3) 0.0044(13) 0.030(3)
F2A 0.088(4) 0.081(4) 0.047(3) 0.022(2) 0.031(2) 0.018(3)
F3A 0.080(4) 0.091(4) 0.051(2) -0.035(3) 0.023(2) -0.015(3)
F1B 0.033(8) 0.161(34) 0.040(8) 0.000(16) 0.022(6) 0.024(15)
F2B 0.044(10) 0.311(59) 0.013(9) 0.038(14) 0.005(7) 0.092(19)
F3B 0.364(84) 0.043(12) 0.086(26) 0.006(13) 0.134(42) 0.038(27)
F4 0.0380(11) 0.158(3) 0.0414(12) -0.0151(14) -0.0095(9) 0.0381(14)
F5 0.0626(12) 0.0595(13) 0.0351(10) 0.0131(9) -0.0076(9) -0.0128(10)
F6 0.087(2) 0.0461(11) 0.0489(12) -0.0054(10) -0.0211(11) -0.0176(11)
F7A 0.198(11) 0.093(6) 0.083(5) 0.031(4) 0.095(6) 0.047(7)
F8A 0.148(7) 0.031(2) 0.051(2) 0.009(2) 0.012(3) -0.018(3)
F9A 0.115(6) 0.133(8) 0.069(4) 0.054(5) -0.038(4) -0.054(5)
F7B 0.143(13) 0.160(22) 0.082(8) 0.047(10) 0.029(8) -0.085(15)
F8B 0.195(21) 0.132(15) 0.067(7) 0.064(8) 0.034(9) 0.099(15)
F9B 0.152(16) 0.044(4) 0.017(3) 0.008(3) -0.007(5) -0.036(6)
F10 0.088(2) 0.0671(15) 0.064(2) -0.0164(12) -0.0381(13) 0.0038(13)
F11 0.108(2) 0.0352(10) 0.0633(15) -0.0133(10) -0.0139(13) -0.0097(12)
F12 0.091(2) 0.081(2) 0.0560(14) -0.0320(13) 0.0215(12) -0.0147(14)
F13A 0.055(2) 0.137(6) 0.073(3) 0.067(3) 0.007(2) 0.020(3)
F14A 0.045(2) 0.081(3) 0.062(2) 0.010(2) -0.013(2) 0.025(2)
F15A 0.066(3) 0.068(2) 0.138(6) -0.007(3) -0.068(4) -0.003(2)
F13B 0.175(26) 0.055(10) 0.213(35) 0.064(16) -0.148(26) -0.042(12)
F14B 0.018(8) 0.568(77) 0.090(20) 0.135(34) -0.009(10) 0.018(23)
F15B 0.091(15) 0.125(16) 0.054(10) 0.005(9) -0.054(10) 0.012(12)
F16 0.263(5) 0.052(2) 0.066(2) 0.0025(13) 0.069(2) 0.039(2)
F17 0.111(2) 0.0461(13) 0.079(2) -0.0144(12) -0.014(2) 0.0226(13)
F18 0.111(2) 0.0417(14) 0.184(4) -0.025(2) -0.022(2) -0.0219(15)
F19 0.0607(14) 0.082(2) 0.099(2) 0.0283(15) 0.0328(13) 0.0417(13)
F20 0.078(2) 0.174(3) 0.102(2) -0.078(2) -0.007(2) 0.062(2)
F21 0.0445(13) 0.088(2) 0.136(3) 0.024(2) 0.0478(14) 0.0178(12)
F22 0.0396(10) 0.0555(12) 0.0764(15) 0.0248(11) 0.0031(10) -0.0153(9)
F23 0.0651(14) 0.0513(13) 0.113(2) 0.0377(13) 0.0468(14) 0.0197(11)
F24 0.115(2) 0.0597(14) 0.0567(15) 0.0184(12) -0.0338(14) -0.0082(14)

loop_
_atom_site_label
_atom_site_type_symbol
_atom_site_fract_x
_atom_site_fract_y
_atom_site_fract_z
_atom_site_U_iso_or_equiv
_atom_site_thermal_displace_type
_atom_site_occupancy
_atom_site_calc_flag
_atom_site_refinement_flags
_atom_site_disorder_group
Ru Ru 1.30031(2) 0.355205(10) 0.84397(2) 0.03675(9) Uani 1 d . .
P1 P 1.43573(7) 0.32102(4) 0.91195(8) 0.0592(3) Uani 1 d . .
P2 P 1.27309(6) 0.41360(3) 0.95359(6) 0.0429(2) Uani 1 d . .
P3 P 1.12295(7) 0.23590(4) 0.88232(7) 0.0520(2) Uani 1 d . .
C1A C 1.3330(12) 0.4103(5) 0.7441(6) 0.057(5) Uani 0.53(3) d PG 1
H1A H 1.3627(12) 0.4428(5) 0.7582(6) 0.068 Uiso 0.53(3) calc PR 1
C2A C 1.3806(7) 0.3632(8) 0.7276(6) 0.069(4) Uani 0.53(3) d PG 1
H2A H 1.4480(10) 0.3585(12) 0.7286(11) 0.083 Uiso 0.53(3) calc PR 1
C3A C 1.3106(11) 0.3243(5) 0.7093(6) 0.077(5) Uani 0.53(3) d PG 1
H3A H 1.3225(18) 0.2888(6) 0.6959(9) 0.093 Uiso 0.53(3) calc PR 1
C4A C 1.2196(8) 0.3474(5) 0.7146(8) 0.082(6) Uani 0.53(3) d PG 1
H4A H 1.1597(12) 0.3301(9) 0.7053(13) 0.099 Uiso 0.53(3) calc PR 1
C5A C 1.2335(11) 0.4005(5) 0.7361(8) 0.068(4) Uani 0.53(3) d PG 1
H5A H 1.1845(17) 0.4253(7) 0.7438(12) 0.082 Uiso 0.53(3) calc PR 1
C1B C 1.3653(11) 0.3963(10) 0.7338(7) 0.071(6) Uani 0.47(3) d PG 2
H1B H 1.4291(11) 0.4091(10) 0.7396(7) 0.085 Uiso 0.47(3) calc PR 2
C2B C 1.3362(14) 0.3452(8) 0.7050(8) 0.080(6) Uani 0.47(3) d PG 2
H2B H 1.3773(23) 0.3182(12) 0.6883(13) 0.096 Uiso 0.47(3) calc PR 2
C3B C 1.2342(13) 0.3421(7) 0.7059(11) 0.082(7) Uani 0.47(3) d PG 2
H3B H 1.1958(21) 0.3126(11) 0.6898(17) 0.099 Uiso 0.47(3) calc PR 2
C4B C 1.2003(10) 0.3913(8) 0.7352(11) 0.090(7) Uani 0.47(3) d PG 2
H4B H 1.1354(16) 0.4001(14) 0.7420(17) 0.108 Uiso 0.47(3) calc PR 2
C5B C 1.2813(17) 0.4247(6) 0.7525(7) 0.068(5) Uani 0.47(3) d PG 2
H5B H 1.2796(28) 0.4597(7) 0.7727(11) 0.081 Uiso 0.47(3) calc PR 2
C6 C 1.4821(4) 0.2636(2) 0.8584(4) 0.096(2) Uani 1 d . .
H6A H 1.4908(30) 0.2718(6) 0.7975(8) 0.144 Uiso 1 calc R .
H6B H 1.4367(15) 0.2347(6) 0.8613(26) 0.144 Uiso 1 calc R .
H6C H 1.5438(16) 0.2536(11) 0.8879(18) 0.144 Uiso 1 calc R .
C7 C 1.4367(4) 0.2951(2) 1.0226(4) 0.098(2) Uani 1 d . .
H7A H 1.4993(12) 0.2795(16) 1.0390(12) 0.148 Uiso 1 calc R .
H7B H 1.3867(22) 0.2685(13) 1.0250(8) 0.148 Uiso 1 calc R .
H7C H 1.4246(32) 0.3235(4) 1.0629(5) 0.148 Uiso 1 calc R .
C8 C 1.5385(4) 0.3648(3) 0.9205(7) 0.156(4) Uani 1 d . .
H8A H 1.5917(19) 0.3481(13) 0.9549(45) 0.235 Uiso 1 calc R .
H8B H 1.5211(18) 0.3973(13) 0.9490(46) 0.235 Uiso 1 calc R .
H8C H 1.5580(35) 0.3727(24) 0.8622(8) 0.235 Uiso 1 calc R .
C9 C 1.1566(4) 0.4449(2) 0.9394(3) 0.0783(14) Uani 1 d . .
H9A H 1.1510(11) 0.4709(11) 0.9854(15) 0.117 Uiso 1 calc R .
H9B H 1.1063(4) 0.4186(3) 0.9427(25) 0.117 Uiso 1 calc R .
H9C H 1.1497(11) 0.4621(13) 0.8826(11) 0.117 Uiso 1 calc R .
C10 C 1.2720(3) 0.3946(2) 1.0673(2) 0.0684(12) Uani 1 d . .
H10A H 1.2550(24) 0.4249(4) 1.1019(4) 0.103 Uiso 1 calc R .
H10B H 1.3356(7) 0.3821(13) 1.0884(7) 0.103 Uiso 1 calc R .
H10C H 1.2249(17) 0.3668(9) 1.0729(4) 0.103 Uiso 1 calc R .
C11 C 1.3525(5) 0.4697(2) 0.9627(4) 0.119(3) Uani 1 d . .
H11A H 1.3480(30) 0.4890(12) 0.9077(13) 0.178 Uiso 1 calc R .
H11B H 1.4186(7) 0.4579(3) 0.9758(36) 0.178 Uiso 1 calc R .
H11C H 1.3339(26) 0.4926(12) 1.0095(25) 0.178 Uiso 1 calc R .
C12 C 1.1037(8) 0.2234(3) 0.7682(4) 0.180(5) Uani 1 d . .
H12A H 1.0875(63) 0.1865(8) 0.7589(4) 0.271 Uiso 1 calc R .
H12B H 1.1621(21) 0.2316(33) 0.7397(10) 0.271 Uiso 1 calc R .
H12C H 1.0510(42) 0.2452(25) 0.7435(11) 0.271 Uiso 1 calc R .
C13 C 1.0122(3) 0.2216(2) 0.9281(5) 0.098(2) Uani 1 d . .
H13A H 0.9635(10) 0.2468(12) 0.9067(25) 0.147 Uiso 1 calc R .
H13B H 1.0212(9) 0.2237(18) 0.9917(5) 0.147 Uiso 1 calc R .
H13C H 0.9914(18) 0.1863(8) 0.9111(26) 0.147 Uiso 1 calc R .
C14 C 1.2046(4) 0.1875(2) 0.9308(5) 0.102(2) Uani 1 d . .
H14A H 1.1869(21) 0.1530(3) 0.9076(23) 0.153 Uiso 1 calc R .
H14B H 1.2011(25) 0.1875(13) 0.9941(6) 0.153 Uiso 1 calc R .
H14C H 1.2700(6) 0.1959(11) 0.9171(27) 0.153 Uiso 1 calc R .
C15 C 0.8407(2) 0.08641(10) 0.8979(2) 0.0258(5) Uani 1 d . .
C16 C 0.8895(2) 0.08017(11) 0.8215(2) 0.0291(5) Uani 1 d . .
H16A H 0.8541(2) 0.08267(11) 0.7666(2) 0.035 Uiso 1 calc R .
C17 C 0.9868(2) 0.07057(12) 0.8238(2) 0.0316(6) Uani 1 d . .
C18 C 1.0409(2) 0.06786(11) 0.9024(2) 0.0312(6) Uani 1 d . .
H18A H 1.1077(2) 0.06090(11) 0.9042(2) 0.037 Uiso 1 calc R .
C19 C 0.9957(2) 0.07557(11) 0.9792(2) 0.0289(5) Uani 1 d . .
C20 C 0.8973(2) 0.08414(10) 0.9770(2) 0.0258(5) Uani 1 d . .
H20A H 0.8679(2) 0.08854(10) 1.0300(2) 0.031 Uiso 1 calc R .
C21 C 1.0305(2) 0.06202(15) 0.7388(2) 0.0418(7) Uani 1 d . .
C22 C 1.0532(2) 0.07679(12) 1.0651(2) 0.0351(6) Uani 1 d . .
C23 C 0.7303(2) 0.16644(11) 0.8807(2) 0.0273(5) Uani 1 d . .
C24 C 0.7293(2) 0.19172(11) 0.7997(2) 0.0298(6) Uani 1 d . .
H24A H 0.7207(2) 0.17139(11) 0.7482(2) 0.036 Uiso 1 calc R .
C25 C 0.7406(2) 0.24574(11) 0.7922(2) 0.0330(6) Uani 1 d . .
C26 C 0.7560(2) 0.27700(11) 0.8656(2) 0.0335(6) Uani 1 d . .
H26A H 0.7644(2) 0.31361(11) 0.8606(2) 0.040 Uiso 1 calc R .
C27 C 0.7587(2) 0.25299(12) 0.9467(2) 0.0345(6) Uani 1 d . .
C28 C 0.7460(2) 0.19890(11) 0.9543(2) 0.0309(6) Uani 1 d . .
H28A H 0.7480(2) 0.18371(11) 1.0106(2) 0.037 Uiso 1 calc R .
C29 C 0.7337(3) 0.27035(14) 0.7032(2) 0.0531(9) Uani 1 d . .
C30 C 0.7754(3) 0.28471(13) 1.0284(2) 0.0476(8) Uani 1 d . .
C31 C 0.6705(2) 0.07359(10) 0.8060(2) 0.0264(5) Uani 1 d . .
C32 C 0.5917(2) 0.09639(11) 0.7610(2) 0.0315(6) Uani 1 d . .
H32A H 0.5721(2) 0.13009(11) 0.7780(2) 0.038 Uiso 1 calc R .
C33 C 0.5400(2) 0.07158(13) 0.6913(2) 0.0368(7) Uani 1 d . .
C34 C 0.5661(2) 0.02202(12) 0.6650(2) 0.0402(7) Uani 1 d . .
H34A H 0.5318(2) 0.00525(12) 0.6173(2) 0.048 Uiso 1 calc R .
C35 C 0.6427(2) -0.00226(11) 0.7096(2) 0.0361(6) Uani 1 d . .
C36 C 0.6937(2) 0.02290(11) 0.7792(2) 0.0313(6) Uani 1 d . .
H36A H 0.7458(2) 0.00520(11) 0.8093(2) 0.038 Uiso 1 calc R .
C37 C 0.4607(3) 0.1005(2) 0.6420(3) 0.0516(9) Uani 1 d . .
C38 C 0.6741(3) -0.05489(13) 0.6789(2) 0.0539(9) Uani 1 d . .
C39 C 0.6693(2) 0.08316(11) 0.9741(2) 0.0270(5) Uani 1 d . .
C40 C 0.5903(2) 0.11142(12) 1.0007(2) 0.0311(6) Uani 1 d . .
H40A H 0.5767(2) 0.14484(12) 0.9762(2) 0.037 Uiso 1 calc R .
C41 C 0.5314(2) 0.09168(12) 1.0621(2) 0.0353(6) Uani 1 d . .
C42 C 0.5484(2) 0.04313(13) 1.1001(2) 0.0368(7) Uani 1 d . .
H42A H 0.5075(2) 0.02960(13) 1.1411(2) 0.044 Uiso 1 calc R .
C43 C 0.6272(2) 0.01484(11) 1.0763(2) 0.0313(6) Uani 1 d . .
C44 C 0.6857(2) 0.03436(11) 1.0145(2) 0.0276(5) Uani 1 d . .
H44A H 0.7385(2) 0.01398(11) 0.9991(2) 0.033 Uiso 1 calc R .
C45 C 0.4493(2) 0.1241(2) 1.0889(3) 0.0524(9) Uani 1 d . .
C46 C 0.6492(2) -0.03621(13) 1.1217(2) 0.0398(7) Uani 1 d . .
B1 B 1.1618(3) 0.3059(2) 0.9097(3) 0.0522(10) Uani 1 d . .
HB1 H 1.2468(30) 0.2936(17) 0.8925(28) 0.072(13) Uiso 1 d . .
HB2 H 1.1115(37) 0.3341(22) 0.8568(36) 0.102(17) Uiso 1 d . .
HB3 H 1.1495(32) 0.3066(18) 0.9922(31) 0.082(14) Uiso 1 d . .
B2 B 0.7273(2) 0.10223(11) 0.8910(2) 0.0251(6) Uani 1 d . .
F1A F 1.1235(4) 0.0533(5) 0.7465(4) 0.072(2) Uani 0.82(3) d P 1
F2A F 1.0140(5) 0.1005(2) 0.6833(4) 0.071(2) Uani 0.82(3) d P 1
F3A F 0.9940(4) 0.0197(3) 0.6950(4) 0.073(2) Uani 0.82(3) d P 1
F1B F 1.1233(19) 0.0819(29) 0.7478(19) 0.077(11) Uani 0.18(3) d P 2
F2B F 1.0013(21) 0.0957(19) 0.6756(17) 0.123(20) Uani 0.18(3) d P 2
F3B F 1.0428(90) 0.0173(10) 0.7184(40) 0.158(31) Uani 0.18(3) d P 2
F4 F 1.14054(14) 0.05838(13) 1.06105(14) 0.0799(9) Uani 1 d . .
F5 F 1.01422(15) 0.04973(8) 1.12763(12) 0.0530(5) Uani 1 d . .
F6 F 1.0612(2) 0.12547(8) 1.09714(14) 0.0620(6) Uani 1 d . .
F7A F 0.7995(8) 0.2506(3) 0.6521(4) 0.120(5) Uani 0.66(2) d P 1
F8A F 0.7459(7) 0.3200(2) 0.6985(3) 0.076(3) Uani 0.66(2) d P 1
F9A F 0.6485(7) 0.2609(4) 0.6590(5) 0.108(4) Uani 0.66(2) d P 1
F7B F 0.8157(12) 0.2907(9) 0.6888(9) 0.127(11) Uani 0.34(2) d P 2
F8B F 0.6748(18) 0.3116(7) 0.7058(7) 0.130(10) Uani 0.34(2) d P 2
F9B F 0.7124(14) 0.2403(3) 0.6427(5) 0.072(6) Uani 0.34(2) d P 2
F10 F 0.8543(2) 0.27015(10) 1.0760(2) 0.0754(7) Uani 1 d . .
F11 F 0.7839(2) 0.33586(8) 1.0137(2) 0.0698(7) Uani 1 d . .
F12 F 0.7035(2) 0.27913(11) 1.0821(2) 0.0753(7) Uani 1 d . .
F13A F 0.4910(4) 0.1327(3) 0.5820(4) 0.088(3) Uani 0.797(14) d P 1
F14A F 0.4121(3) 0.1319(2) 0.6941(3) 0.0637(13) Uani 0.797(14) d P 1
F15A F 0.3944(4) 0.0700(2) 0.6050(6) 0.095(3) Uani 0.797(14) d P 1
F13B F 0.4918(25) 0.1430(10) 0.6168(28) 0.156(18) Uani 0.203(14) d P 2
F14B F 0.3869(13) 0.1028(31) 0.6725(21) 0.226(27) Uani 0.203(14) d P 2
F15B F 0.4452(22) 0.0776(9) 0.5589(13) 0.093(7) Uani 0.203(14) d P 2
F16 F 0.7084(3) -0.05250(11) 0.6010(2) 0.124(2) Uani 1 d . .
F17 F 0.7392(2) -0.07795(9) 0.7314(2) 0.0797(8) Uani 1 d . .
F18 F 0.6027(2) -0.08939(10) 0.6719(3) 0.1140(13) Uani 1 d . .
F19 F 0.4177(2) 0.15823(11) 1.0288(2) 0.0793(8) Uani 1 d . .
F20 F 0.4734(2) 0.1522(2) 1.1592(2) 0.1188(14) Uani 1 d . .
F21 F 0.3750(2) 0.09561(11) 1.1072(2) 0.0874(9) Uani 1 d . .
F22 F 0.57386(13) -0.06750(9) 1.1237(2) 0.0572(6) Uani 1 d . .
F23 F 0.7162(2) -0.06349(9) 1.0867(2) 0.0746(8) Uani 1 d . .
F24 F 0.6783(2) -0.02937(10) 1.2066(2) 0.0793(8) Uani 1 d . .

loop_
_atom_type_symbol
_atom_type_description
_atom_type_scat_dispersion_real
_atom_type_scat_dispersion_imag
_atom_type_scat_source
C C 0.0033 0.0016 'International Tables Vol C Tables 4.2.6.8 and 6.1.1.4'
H H 0.0000 0.0000 'International Tables Vol C Tables 4.2.6.8 and 6.1.1.4'
B B 0.0013 0.0007 'International Tables Vol C Tables 4.2.6.8 and 6.1.1.4'
F F 0.0171 0.0103 'International Tables Vol C Tables 4.2.6.8 and 6.1.1.4'
P P 0.1023 0.0942 'International Tables Vol C Tables 4.2.6.8 and 6.1.1.4'
Ru Ru -1.2594 0.8363 'International Tables Vol C Tables 4.2.6.8 and 6.1.1.4'

loop_
_geom_angle_atom_site_label_1
_geom_angle_atom_site_label_2
_geom_angle_atom_site_label_3
_geom_angle
C1A Ru C2A 37.8(2)
C1A Ru C5A 37.9(2)
C2A Ru C5A 62.9(3)
C1A Ru C3A 62.6(3)
C2A Ru C3A 37.1(2)
C5A Ru C3A 62.3(4)
C1A Ru C4A 62.7(4)
C2A Ru C4A 62.2(3)
C5A Ru C4A 37.4(2)
C3A Ru C4A 36.9(2)
C3B Ru C4B 36.4(3)
C3B Ru C2B 36.8(3)
C4B Ru C2B 61.2(5)
C3B Ru C5B 61.1(5)
C4B Ru C5B 36.5(3)
C2B Ru C5B 61.5(4)
C3B Ru C1B 61.5(4)
C4B Ru C1B 61.3(4)
C2B Ru C1B 37.1(2)
C5B Ru C1B 36.9(2)
C1A Ru P1 111.5(5)
C2A Ru P1 87.2(4)
C5A Ru P1 148.5(4)
C3B Ru P1 129.8(6)
C3A Ru P1 100.5(4)
C4A Ru P1 136.7(4)
C4B Ru P1 159.1(4)
C2B Ru P1 99.0(5)
C5B Ru P1 130.0(6)
C1B Ru P1 99.1(5)
C1A Ru P2 98.8(4)
C2A Ru P2 131.3(5)
C5A Ru P2 97.3(3)
C3B Ru P2 134.4(6)
C3A Ru P2 159.1(3)
C4A Ru P2 127.8(4)
C4B Ru P2 98.5(5)
C2B Ru P2 146.1(6)
C5B Ru P2 85.9(4)
C1B Ru P2 110.3(6)
P1 Ru P2 95.20(5)
C1A Ru HB1 157.3(13)
C2A Ru HB1 129.2(14)
C5A Ru HB1 125.2(13)
C3B Ru HB1 95.7(13)
C3A Ru HB1 97.1(13)
C4A Ru HB1 95.0(13)
C4B Ru HB1 112.3(14)
C2B Ru HB1 113.5(14)
C5B Ru HB1 148.5(14)
C1B Ru HB1 150.5(14)
P1 Ru HB1 80.8(13)
P2 Ru HB1 99.0(13)
C8 P1 C6 102.8(3)
C8 P1 C7 101.9(4)
C6 P1 C7 98.6(3)
C8 P1 Ru 115.0(2)
C6 P1 Ru 114.5(2)
C7 P1 Ru 121.2(2)
C9 P2 C11 101.4(3)
C9 P2 C10 99.3(2)
C11 P2 C10 100.7(3)
C9 P2 Ru 113.2(2)
C11 P2 Ru 115.8(2)
C10 P2 Ru 123.0(2)
C12 P3 C13 106.3(4)
C12 P3 C14 109.1(4)
C13 P3 C14 103.6(3)
C12 P3 B1 113.9(3)
C13 P3 B1 110.3(2)
C14 P3 B1 113.0(2)
C5A C1A C2A 108.0
C5A C1A Ru 71.7(4)
C2A C1A Ru 72.5(3)
C5A C1A H1A 125.9(7)
C2A C1A H1A 126.1(7)
Ru C1A H1A 121.5(2)
C3A C2A C1A 108.0
C3A C2A Ru 72.9(4)
C1A C2A Ru 69.8(4)
C3A C2A H2A 126.0
C1A C2A H2A 126.0
Ru C2A H2A 123.0(4)
C4A C3A C2A 108.0
C4A C3A Ru 71.1(4)
C2A C3A Ru 70.0(4)
C4A C3A H3A 126.0
C2A C3A H3A 126.0
Ru C3A H3A 124.5(3)
C3A C4A C5A 108.0
C3A C4A Ru 72.0(4)
C5A C4A Ru 69.6(3)
C3A C4A H4A 126.0
C5A C4A H4A 126.0
Ru C4A H4A 124.1(3)
C1A C5A C4A 108.0
C1A C5A Ru 70.4(4)
C4A C5A Ru 73.1(3)
C1A C5A H5A 126.0
C4A C5A H5A 126.0
Ru C5A H5A 122.3(3)
C5B C1B C2B 108.0
C5B C1B Ru 72.6(4)
C2B C1B Ru 71.6(5)
C5B C1B H1B 125.9(10)
C2B C1B H1B 126.1(10)
Ru C1B H1B 121.6(3)
C3B C2B C1B 108.0
C3B C2B Ru 72.7(6)
C1B C2B Ru 71.3(4)
C3B C2B H2B 126.0
C1B C2B H2B 126.0
Ru C2B H2B 121.7(4)
C4B C3B C2B 108.0
C4B C3B Ru 72.4(4)
C2B C3B Ru 70.5(5)
C4B C3B H3B 126.0
C2B C3B H3B 126.0
Ru C3B H3B 122.8(4)
C3B C4B C5B 108.0
C3B C4B Ru 71.2(4)
C5B C4B Ru 71.0(5)
C3B C4B H4B 126.0
C5B C4B H4B 126.0
Ru C4B H4B 123.5(4)
C1B C5B C4B 108.0
C1B C5B Ru 70.5(4)
C4B C5B Ru 72.5(6)
C1B C5B H5B 126.0
C4B C5B H5B 126.0
Ru C5B H5B 122.7(5)
P1 C6 H6A 109.5(2)
P1 C6 H6B 109.5(2)
H6A C6 H6B 109.5
P1 C6 H6C 109.5(2)
H6A C6 H6C 109.5
H6B C6 H6C 109.5
P1 C7 H7A 109.5(2)
P1 C7 H7B 109.5(2)
H7A C7 H7B 109.5
P1 C7 H7C 109.5(2)
H7A C7 H7C 109.5
H7B C7 H7C 109.5
P1 C8 H8A 109.5(2)
P1 C8 H8B 109.5(3)
H8A C8 H8B 109.5
P1 C8 H8C 109.5(3)
H8A C8 H8C 109.5
H8B C8 H8C 109.5
P2 C9 H9A 109.5(2)
P2 C9 H9B 109.5(2)
H9A C9 H9B 109.5
P2 C9 H9C 109.5(2)
H9A C9 H9C 109.5
H9B C9 H9C 109.5
P2 C10 H10A 109.5(2)
P2 C10 H10B 109.47(14)
H10A C10 H10B 109.5
P2 C10 H10C 109.5(2)
H10A C10 H10C 109.5
H10B C10 H10C 109.5
P2 C11 H11A 109.5(3)
P2 C11 H11B 109.5(3)
H11A C11 H11B 109.5
P2 C11 H11C 109.5(2)
H11A C11 H11C 109.5
H11B C11 H11C 109.5
P3 C12 H12A 109.5(2)
P3 C12 H12B 109.5(3)
H12A C12 H12B 109.5
P3 C12 H12C 109.5(4)
H12A C12 H12C 109.5
H12B C12 H12C 109.5
P3 C13 H13A 109.5(2)
P3 C13 H13B 109.5(2)
H13A C13 H13B 109.5
P3 C13 H13C 109.5(2)
H13A C13 H13C 109.5
H13B C13 H13C 109.5
P3 C14 H14A 109.5(2)
P3 C14 H14B 109.5(2)
H14A C14 H14B 109.5
P3 C14 H14C 109.5(2)
H14A C14 H14C 109.5
H14B C14 H14C 109.5
C20 C15 C16 116.2(2)
C20 C15 B2 123.3(2)
C16 C15 B2 120.1(2)
C17 C16 C15 122.4(3)
C17 C16 H16A 118.8(2)
C15 C16 H16A 118.8(2)
C16 C17 C18 120.4(3)
C16 C17 C21 117.9(3)
C18 C17 C21 121.6(3)
C17 C18 C19 118.8(2)
C17 C18 H18A 120.6(2)
C19 C18 H18A 120.6(2)
C20 C19 C18 120.7(2)
C20 C19 C22 118.9(2)
C18 C19 C22 120.3(2)
C19 C20 C15 121.4(2)
C19 C20 H20A 119.3(2)
C15 C20 H20A 119.30(15)
F1A C21 F2A 108.1(5)
F3B C21 F2B 117.7(33)
F1A C21 F3A 104.0(5)
F2A C21 F3A 103.6(5)
F3B C21 F1B 102.9(37)
F2B C21 F1B 93.8(20)
F3B C21 C17 116.2(14)
F1A C21 C17 114.2(4)
F2A C21 C17 113.2(4)
F2B C21 C17 114.6(13)
F3A C21 C17 112.8(4)
F1B C21 C17 107.3(15)
F4 C22 F5 106.2(3)
F4 C22 F6 107.3(3)
F5 C22 F6 104.1(2)
F4 C22 C19 113.0(2)
F5 C22 C19 113.9(2)
F6 C22 C19 111.7(3)
C24 C23 C28 115.6(3)
C24 C23 B2 123.0(2)
C28 C23 B2 120.9(2)
C25 C24 C23 122.4(3)
C25 C24 H24A 118.8(2)
C23 C24 H24A 118.8(2)
C26 C25 C24 121.0(3)
C26 C25 C29 119.7(3)
C24 C25 C29 119.3(3)
C27 C26 C25 118.0(3)
C27 C26 H26A 121.0(2)
C25 C26 H26A 121.0(2)
C26 C27 C28 121.1(3)
C26 C27 C30 120.4(3)
C28 C27 C30 118.5(3)
C27 C28 C23 121.9(3)
C27 C28 H28A 119.0(2)
C23 C28 H28A 119.0(2)
F9B C29 F7B 106.9(9)
F8A C29 F9A 105.3(5)
F9B C29 F8B 113.7(10)
F7B C29 F8B 104.0(12)
F8A C29 F7A 103.8(5)
F9A C29 F7A 104.7(6)
F9B C29 C25 115.1(4)
F8A C29 C25 117.7(4)
F7B C29 C25 109.1(6)
F9A C29 C25 112.2(4)
F8B C29 C25 107.4(5)
F7A C29 C25 111.9(4)
F10 C30 F11 106.7(3)
F10 C30 F12 104.9(3)
F11 C30 F12 106.6(3)
F10 C30 C27 112.4(3)
F11 C30 C27 113.5(3)
F12 C30 C27 112.2(3)
C32 C31 C36 115.8(3)
C32 C31 B2 121.8(2)
C36 C31 B2 122.3(2)
C31 C32 C33 122.5(3)
C31 C32 H32A 118.7(2)
C33 C32 H32A 118.7(2)
C34 C33 C32 120.4(3)
C34 C33 C37 120.4(3)
C32 C33 C37 119.1(3)
C35 C34 C33 118.6(3)
C35 C34 H34A 120.7(2)
C33 C34 H34A 120.7(2)
C34 C35 C36 120.5(3)
C34 C35 C38 118.8(3)
C36 C35 C38 120.6(3)
C35 C36 C31 122.3(3)
C35 C36 H36A 118.9(2)
C31 C36 H36A 118.9(2)
F14B C37 F13B 114.9(35)
F15A C37 F13A 108.6(5)
F15A C37 F14A 104.0(4)
F13A C37 F14A 104.1(4)
F14B C37 F15B 107.9(21)
F13B C37 F15B 96.5(18)
F14B C37 C33 117.8(15)
F13B C37 C33 109.1(13)
F15A C37 C33 113.7(4)
F13A C37 C33 113.3(3)
F14A C37 C33 112.3(3)
F15B C37 C33 108.2(8)
F17 C38 F16 107.2(4)
F17 C38 F18 103.5(3)
F16 C38 F18 106.1(4)
F17 C38 C35 114.5(3)
F16 C38 C35 112.1(3)
F18 C38 C35 112.6(4)
C44 C39 C40 115.6(2)
C44 C39 B2 122.4(2)
C40 C39 B2 121.3(2)
C41 C40 C39 121.9(3)
C41 C40 H40A 119.1(2)
C39 C40 H40A 119.1(2)
C40 C41 C42 121.3(3)
C40 C41 C45 119.3(3)
C42 C41 C45 119.4(3)
C43 C42 C41 118.1(3)
C43 C42 H42A 121.0(2)
C41 C42 H42A 121.0(2)
C42 C43 C44 120.7(3)
C42 C43 C46 118.0(3)
C44 C43 C46 121.3(3)
C43 C44 C39 122.4(2)
C43 C44 H44A 118.8(2)
C39 C44 H44A 118.78(15)
F20 C45 F21 106.4(3)
F20 C45 F19 105.3(4)
F21 C45 F19 106.7(3)
F20 C45 C41 111.9(3)
F21 C45 C41 112.7(3)
F19 C45 C41 113.3(3)
F23 C46 F22 106.3(3)
F23 C46 F24 107.0(3)
F22 C46 F24 103.8(3)
F23 C46 C43 113.5(2)
F22 C46 C43 113.6(2)
F24 C46 C43 111.9(3)
P3 B1 Ru 125.6(2)
P3 B1 HB1 88.7(20)
Ru B1 HB1 45.6(20)
P3 B1 HB2 105.0(25)
Ru B1 HB2 82.3(24)
HB1 B1 HB2 119.4(32)
P3 B1 HB3 100.0(21)
Ru B1 HB3 122.4(20)
HB1 B1 HB3 113.7(28)
HB2 B1 HB3 121.0(32)
C15 B2 C39 114.2(2)
C15 B2 C31 110.4(2)
C39 B2 C31 104.4(2)
C15 B2 C23 102.8(2)
C39 B2 C23 112.9(2)
C31 B2 C23 112.3(2)

loop_
_geom_bond_atom_site_label_1
_geom_bond_atom_site_label_2
_geom_bond_distance
Ru C1A 2.163(8)
Ru C2A 2.198(7)
Ru C5A 2.181(12)
Ru C3B 2.28(2)
Ru C3A 2.237(9)
Ru C4A 2.226(12)
Ru C4B 2.297(14)
Ru C2B 2.251(12)
Ru C5B 2.277(9)
Ru C1B 2.249(11)
Ru P1 2.2729(14)
Ru P2 2.3112(13)
Ru HB1 1.92(4)
P1 C8 1.823(6)
P1 C6 1.830(5)
P1 C7 1.830(6)
P2 C9 1.817(4)
P2 C11 1.819(5)
P2 C10 1.821(4)
P3 C12 1.789(6)
P3 C13 1.791(5)
P3 C14 1.810(5)
P3 B1 1.913(5)
C1A C5A 1.412(8)
C1A C2A 1.412(8)
C1A H1A 0.95
C2A C3A 1.412(7)
C2A H2A 0.950(5)
C3A C4A 1.412(7)
C3A H3A 0.950(5)
C4A C5A 1.412(7)
C4A H4A 0.950(5)
C5A H5A 0.950(5)
C1B C5B 1.432(10)
C1B C2B 1.432(10)
C1B H1B 0.95
C2B C3B 1.432(10)
C2B H2B 0.950(7)
C3B C4B 1.432(10)
C3B H3B 0.950(7)
C4B C5B 1.432(10)
C4B H4B 0.950(7)
C5B H5B 0.950(7)
C6 H6A 0.98
C6 H6B 0.98
C6 H6C 0.98
C7 H7A 0.98
C7 H7B 0.98
C7 H7C 0.98
C8 H8A 0.98
C8 H8B 0.98
C8 H8C 0.98
C9 H9A 0.98
C9 H9B 0.98
C9 H9C 0.98
C10 H10A 0.98
C10 H10B 0.98
C10 H10C 0.98
C11 H11A 0.98
C11 H11B 0.98
C11 H11C 0.98
C12 H12A 0.98
C12 H12B 0.98
C12 H12C 0.98
C13 H13A 0.98
C13 H13B 0.98
C13 H13C 0.98
C14 H14A 0.98
C14 H14B 0.98
C14 H14C 0.98
C15 C20 1.404(4)
C15 C16 1.416(4)
C15 B2 1.635(4)
C16 C17 1.383(4)
C16 H16A 0.95
C17 C18 1.382(4)
C17 C21 1.504(4)
C18 C19 1.399(4)
C18 H18A 0.95
C19 C20 1.394(4)
C19 C22 1.497(4)
C20 H20A 0.95
C21 F3B 1.21(3)
C21 F1A 1.319(7)
C21 F2A 1.315(6)
C21 F2B 1.34(3)
C21 F3A 1.357(7)
C21 F1B 1.39(4)
C22 F4 1.318(3)
C22 F5 1.338(4)
C22 F6 1.344(4)
C23 C24 1.406(4)
C23 C28 1.411(4)
C23 B2 1.655(4)
C24 C25 1.400(4)
C24 H24A 0.95
C25 C26 1.391(4)
C25 C29 1.507(4)
C26 C27 1.392(4)
C26 H26A 0.95
C27 C28 1.404(4)
C27 C30 1.503(4)
C28 H28A 0.95
C29 F9B 1.229(8)
C29 F8A 1.287(5)
C29 F7B 1.295(11)
C29 F9A 1.351(7)
C29 F8B 1.344(11)
C29 F7A 1.355(6)
C30 F10 1.332(4)
C30 F11 1.338(4)
C30 F12 1.359(4)
C31 C32 1.387(4)
C31 C36 1.409(4)
C31 B2 1.653(4)
C32 C33 1.402(4)
C32 H32A 0.95
C33 C34 1.391(5)
C33 C37 1.495(5)
C34 C35 1.379(5)
C34 H34A 0.95
C35 C36 1.400(4)
C35 C38 1.506(5)
C36 H36A 0.95
C37 F14B 1.17(2)
C37 F13B 1.25(3)
C37 F15A 1.311(5)
C37 F13A 1.333(6)
C37 F14A 1.356(6)
C37 F15B 1.41(2)
C38 F17 1.313(5)
C38 F16 1.330(5)
C38 F18 1.333(5)
C39 C44 1.409(4)
C39 C40 1.410(4)
C39 B2 1.642(4)
C40 C41 1.397(4)
C40 H40A 0.95
C41 C42 1.388(4)
C41 C45 1.501(4)
C42 C43 1.393(4)
C42 H42A 0.95
C43 C44 1.396(4)
C43 C46 1.505(4)
C44 H44A 0.95
C45 F20 1.325(5)
C45 F21 1.319(4)
C45 F19 1.326(5)
C46 F23 1.318(4)
C46 F22 1.328(3)
C46 F24 1.353(4)
B1 HB1 1.28(4)
B1 HB2 1.26(5)
B1 HB3 1.30(5)
